data_7718090
loop_
_publ_author_name
'Seuffert, Marcel T.'
'Sedykh, Alexander E.'
'Sch&#xe4;fer, Thomas C'
'Becker, Jonathan'
'M&#xfc;ller-Buschbaum, Klaus'

_publ_section_title
;
 Homoleptic coordination polymers and complexes of transition metals with
 2-(1,2,4-1<i>H</i>-triazol-3-yl) pyridine and tuning towards white-light
 emission.
;
_journal_issue 12
_journal_name_full 'Dalton transactions (Cambridge, England : 2003)'
_journal_page_first 5075
_journal_page_last 5090
_journal_paper_doi 10.1039/d4dt03149k
_journal_volume 54
_journal_year 2025
_chemical_formula_moiety 'C34 H30 Br2 Fe2 N12'
_chemical_formula_sum 'C34 H30 Br2 Fe2 N12'
_chemical_formula_weight 878.22
_space_group_crystal_system triclinic
_space_group_IT_number 2
_space_group_name_Hall '-P 1'
_space_group_name_H-M_alt 'P -1'
_atom_sites_solution_hydrogens geom
_atom_sites_solution_primary dual
_atom_sites_solution_secondary difmap
_audit_creation_method SHELXL-2018/3
_audit_update_record
;
2025-01-23 deposited with the CCDC.	2025-02-18 downloaded from the CCDC.
;
_cell_angle_alpha 74.666(3)
_cell_angle_beta 70.793(3)
_cell_angle_gamma 63.437(3)
_cell_formula_units_Z 1
_cell_length_a 8.8782(8)
_cell_length_b 9.6738(9)
_cell_length_c 12.1392(11)
_cell_measurement_reflns_used 9963
_cell_measurement_temperature 100(2)
_cell_measurement_theta_max 34.98
_cell_measurement_theta_min 2.38
_cell_volume 872.09(14)
_computing_cell_refinement 'SAINT v8.40b (Bruker AXS Inc., 2019)'
_computing_data_collection 'APEX4 v2021.4-0 (Bruker AXS Inc., 2021)'
_computing_data_reduction 'SAINT v8.40b (Bruker AXS Inc., 2019)'
_computing_molecular_graphics shelXle
_computing_publication_material 'SHELXL-2018/3 (Sheldrick, 2018)'
_computing_structure_refinement 'SHELXL-2018/3 (Sheldrick, 2018)'
_computing_structure_solution 'SHELXT 2018/2 (Sheldrick, 2018)'
_diffrn_ambient_temperature 100(2)
_diffrn_detector_area_resol_mean 10.4167
_diffrn_measured_fraction_theta_full 0.999
_diffrn_measured_fraction_theta_max 1.000
_diffrn_measurement_device_type 'Bruker PHOTON 100'
_diffrn_measurement_method '\f and \w scans'
_diffrn_radiation_monochromator 'Incoatec I\mS multilayer optics'
_diffrn_radiation_source 'I\mS micro-focus sealed tube'
_diffrn_radiation_type MoK\a
_diffrn_radiation_wavelength 0.71073
_diffrn_reflns_av_R_equivalents 0.0488
_diffrn_reflns_av_unetI/netI 0.0310
_diffrn_reflns_Laue_measured_fraction_full 0.999
_diffrn_reflns_Laue_measured_fraction_max 1.000
_diffrn_reflns_limit_h_max 12
_diffrn_reflns_limit_h_min -12
_diffrn_reflns_limit_k_max 13
_diffrn_reflns_limit_k_min -13
_diffrn_reflns_limit_l_max 16
_diffrn_reflns_limit_l_min -16
_diffrn_reflns_number 41511
_diffrn_reflns_point_group_measured_fraction_full 0.999
_diffrn_reflns_point_group_measured_fraction_max 1.000
_diffrn_reflns_theta_full 25.242
_diffrn_reflns_theta_max 29.447
_diffrn_reflns_theta_min 2.377
_diffrn_source 'I\mS micro-focus sealed tube, multilayer optics'
_exptl_absorpt_coefficient_mu 3.168
_exptl_absorpt_correction_T_max 0.8378
_exptl_absorpt_correction_T_min 0.7006
_exptl_absorpt_correction_type multi-scan
_exptl_absorpt_process_details SADABS-2016/2
_exptl_crystal_colour yellow
_exptl_crystal_density_diffrn 1.672
_exptl_crystal_density_method 'not measured'
_exptl_crystal_description plate
_exptl_crystal_F_000 440
_exptl_crystal_size_max 0.130
_exptl_crystal_size_mid 0.075
_exptl_crystal_size_min 0.028
_refine_diff_density_max 0.663
_refine_diff_density_min -1.000
_refine_diff_density_rms 0.109
_refine_ls_extinction_method none
_refine_ls_goodness_of_fit_ref 1.111
_refine_ls_hydrogen_treatment constr
_refine_ls_matrix_type full
_refine_ls_number_parameters 226
_refine_ls_number_reflns 4838
_refine_ls_number_restraints 0
_refine_ls_restrained_S_all 1.111
_refine_ls_R_factor_all 0.0490
_refine_ls_R_factor_gt 0.0388
_refine_ls_shift/su_max 0.001
_refine_ls_shift/su_mean 0.000
_refine_ls_structure_factor_coef Fsqd
_refine_ls_weighting_details 'w=1/[\s^2^(Fo^2^)+2.9808P] where P=(Fo^2^+2Fc^2^)/3'
_refine_ls_weighting_scheme calc
_refine_ls_wR_factor_gt 0.0762
_refine_ls_wR_factor_ref 0.0793
_reflns_Friedel_coverage 0.000
_reflns_number_gt 4113
_reflns_number_total 4838
_reflns_threshold_expression 'I > 2\s(I)'
_cod_data_source_file d4dt03149k2.cif
_cod_data_source_block Fe2Br2(pt)2(Py)4
_cod_depositor_comments
;
The following automatic conversions were performed:

data item '_atom_sites_solution_secondary' value 'diffmap' was
changed to 'difmap'.

Automatic conversion script
Id: cif_fix_values 8170 2020-07-09 18:12:32Z antanas 

 Adding full bibliography for 7718082--7718095.cif.
;
_cod_database_code 7718090
_shelx_shelxl_version_number 2018/3
_shelx_space_group_comment
;
The symmetry employed for this shelxl refinement is uniquely defined
by the following loop, which should always be used as a source of
symmetry information in preference to the above space-group names.
They are only intended as comments.
;
_shelx_estimated_absorpt_t_min 0.684
_shelx_estimated_absorpt_t_max 0.917

loop_
_space_group_symop_operation_xyz
'x, y, z'
'-x, -y, -z'

loop_
_atom_site_label
_atom_site_type_symbol
_atom_site_fract_x
_atom_site_fract_y
_atom_site_fract_z
_atom_site_U_iso_or_equiv
_atom_site_adp_type
_atom_site_occupancy
_atom_site_site_symmetry_order
_atom_site_calc_flag
_atom_site_refinement_flags_posn
_atom_site_refinement_flags_adp
_atom_site_refinement_flags_occupancy
_atom_site_disorder_assembly
_atom_site_disorder_group
Fe1 Fe 0.37865(5) 0.54350(4) 0.68354(3) 0.01003(9) Uani 1 1 d . . . . .
Br2 Br 0.12136(4) 0.72905(3) 0.82397(3) 0.01688(7) Uani 1 1 d . . . . .
N1_1 N 0.4975(3) 0.3734(3) 0.8252(2) 0.0121(4) Uani 1 1 d . . . . .
C2_1 C 0.6293(4) 0.2403(3) 0.7890(2) 0.0116(5) Uani 1 1 d . . . . .
C3_1 C 0.7052(4) 0.1126(3) 0.8673(3) 0.0164(5) Uani 1 1 d . . . . .
H3_1 H 0.794565 0.019143 0.839676 0.020 Uiso 1 1 calc R U . . .
C4_1 C 0.6472(4) 0.1253(4) 0.9862(3) 0.0222(6) Uani 1 1 d . . . . .
H4_1 H 0.696697 0.040531 1.041889 0.027 Uiso 1 1 calc R U . . .
C5_1 C 0.5158(4) 0.2633(4) 1.0233(3) 0.0212(6) Uani 1 1 d . . . . .
H5_1 H 0.476105 0.275251 1.104406 0.025 Uiso 1 1 calc R U . . .
C6_1 C 0.4436(4) 0.3828(3) 0.9407(3) 0.0172(6) Uani 1 1 d . . . . .
H6_1 H 0.351631 0.475989 0.966883 0.021 Uiso 1 1 calc R U . . .
C7_1 C 0.6881(3) 0.2421(3) 0.6611(2) 0.0107(5) Uani 1 1 d . . . . .
N8_1 N 0.6017(3) 0.3621(3) 0.5901(2) 0.0117(4) Uani 1 1 d . . . . .
N9_1 N 0.6916(3) 0.3277(2) 0.47770(19) 0.0104(4) Uani 1 1 d . . . . .
C10_1 C 0.8242(4) 0.1902(3) 0.4912(2) 0.0131(5) Uani 1 1 d . . . . .
H10_1 H 0.907360 0.138760 0.426666 0.016 Uiso 1 1 calc R U . . .
N11_1 N 0.8293(3) 0.1315(3) 0.6036(2) 0.0119(4) Uani 1 1 d . . . . .
N1_2 N 0.2296(3) 0.3967(3) 0.7152(2) 0.0132(4) Uani 1 1 d . . . . .
C2_2 C 0.2318(4) 0.3442(3) 0.6225(3) 0.0164(5) Uani 1 1 d . . . . .
H2_2 H 0.287377 0.379172 0.545970 0.020 Uiso 1 1 calc R U . . .
C3_2 C 0.1564(4) 0.2410(3) 0.6337(3) 0.0186(6) Uani 1 1 d . . . . .
H3_2 H 0.159727 0.206973 0.565997 0.022 Uiso 1 1 calc R U . . .
C4_2 C 0.0766(4) 0.1888(3) 0.7446(3) 0.0186(6) Uani 1 1 d . . . . .
H4_2 H 0.027604 0.115375 0.755038 0.022 Uiso 1 1 calc R U . . .
C5_2 C 0.0693(4) 0.2460(3) 0.8406(3) 0.0195(6) Uani 1 1 d . . . . .
H5_2 H 0.011935 0.214850 0.917794 0.023 Uiso 1 1 calc R U . . .
C6_2 C 0.1469(4) 0.3487(3) 0.8220(3) 0.0169(6) Uani 1 1 d . . . . .
H6_2 H 0.141401 0.387252 0.888115 0.020 Uiso 1 1 calc R U . . .
N1_3 N 0.5411(3) 0.6720(3) 0.6724(2) 0.0130(4) Uani 1 1 d . . . . .
C2_3 C 0.4743(4) 0.8294(3) 0.6592(2) 0.0142(5) Uani 1 1 d . . . . .
H2_3 H 0.360355 0.885350 0.647263 0.017 Uiso 1 1 calc R U . . .
C3_3 C 0.5653(4) 0.9126(3) 0.6623(3) 0.0171(6) Uani 1 1 d . . . . .
H3_3 H 0.514701 1.023477 0.651748 0.021 Uiso 1 1 calc R U . . .
C4_3 C 0.7302(4) 0.8329(3) 0.6810(3) 0.0177(6) Uani 1 1 d . . . . .
H4_3 H 0.793662 0.887732 0.685196 0.021 Uiso 1 1 calc R U . . .
C5_3 C 0.8012(4) 0.6715(3) 0.6935(3) 0.0166(5) Uani 1 1 d . . . . .
H5_3 H 0.914915 0.613271 0.705528 0.020 Uiso 1 1 calc R U . . .
C6_3 C 0.7025(4) 0.5964(3) 0.6882(2) 0.0151(5) Uani 1 1 d . . . . .
H6_3 H 0.752117 0.485658 0.696110 0.018 Uiso 1 1 calc R U . . .

loop_
_atom_site_aniso_label
_atom_site_aniso_U_11
_atom_site_aniso_U_22
_atom_site_aniso_U_33
_atom_site_aniso_U_23
_atom_site_aniso_U_13
_atom_site_aniso_U_12
Fe1 0.00922(19) 0.00751(17) 0.01224(18) -0.00272(14) -0.00377(14) -0.00081(14)
Br2 0.01493(15) 0.01316(13) 0.01810(14) -0.00510(10) -0.00343(11) -0.00056(11)
N1_1 0.0103(11) 0.0112(10) 0.0145(11) -0.0030(8) -0.0036(9) -0.0028(9)
C2_1 0.0104(12) 0.0109(12) 0.0151(12) -0.0015(10) -0.0053(10) -0.0041(10)
C3_1 0.0149(14) 0.0109(12) 0.0192(13) -0.0018(10) -0.0046(11) -0.0013(11)
C4_1 0.0239(17) 0.0199(15) 0.0149(13) 0.0030(11) -0.0098(12) -0.0012(13)
C5_1 0.0229(16) 0.0226(15) 0.0127(13) -0.0037(11) -0.0042(12) -0.0036(13)
C6_1 0.0161(14) 0.0161(13) 0.0181(13) -0.0053(11) -0.0053(11) -0.0029(11)
C7_1 0.0092(12) 0.0080(11) 0.0148(12) -0.0026(9) -0.0044(10) -0.0019(10)
N8_1 0.0110(11) 0.0105(10) 0.0128(10) -0.0028(8) -0.0038(9) -0.0023(9)
N9_1 0.0098(11) 0.0069(10) 0.0122(10) -0.0039(8) -0.0018(8) -0.0006(8)
C10_1 0.0102(13) 0.0109(12) 0.0171(13) -0.0040(10) -0.0037(10) -0.0018(10)
N11_1 0.0098(11) 0.0082(10) 0.0156(11) -0.0020(8) -0.0040(9) -0.0009(8)
N1_2 0.0113(11) 0.0102(10) 0.0161(11) -0.0014(8) -0.0049(9) -0.0014(9)
C2_2 0.0163(14) 0.0167(13) 0.0155(13) -0.0041(10) -0.0030(11) -0.0056(11)
C3_2 0.0171(15) 0.0180(14) 0.0231(14) -0.0081(11) -0.0058(12) -0.0056(12)
C4_2 0.0139(14) 0.0145(13) 0.0296(16) -0.0034(11) -0.0065(12) -0.0064(11)
C5_2 0.0174(15) 0.0156(13) 0.0216(14) 0.0020(11) -0.0058(12) -0.0052(12)
C6_2 0.0152(14) 0.0171(13) 0.0157(13) -0.0028(10) -0.0034(11) -0.0040(11)
N1_3 0.0121(11) 0.0112(10) 0.0149(11) -0.0035(8) -0.0047(9) -0.0021(9)
C2_3 0.0116(13) 0.0116(12) 0.0181(13) -0.0014(10) -0.0064(10) -0.0018(10)
C3_3 0.0177(14) 0.0096(12) 0.0248(14) -0.0026(11) -0.0072(12) -0.0044(11)
C4_3 0.0170(14) 0.0169(13) 0.0221(14) -0.0046(11) -0.0049(11) -0.0080(12)
C5_3 0.0099(13) 0.0143(13) 0.0243(14) -0.0033(11) -0.0068(11) -0.0017(11)
C6_3 0.0135(13) 0.0119(12) 0.0185(13) -0.0030(10) -0.0048(11) -0.0029(10)

loop_
_atom_type_symbol
_atom_type_description
_atom_type_scat_dispersion_real
_atom_type_scat_dispersion_imag
_atom_type_scat_source
C C 0.0033 0.0016 'International Tables Vol C Tables 4.2.6.8 and 6.1.1.4'
H H 0.0000 0.0000 'International Tables Vol C Tables 4.2.6.8 and 6.1.1.4'
N N 0.0061 0.0033 'International Tables Vol C Tables 4.2.6.8 and 6.1.1.4'
Fe Fe 0.3463 0.8444 'International Tables Vol C Tables 4.2.6.8 and 6.1.1.4'
Br Br -0.2901 2.4595 'International Tables Vol C Tables 4.2.6.8 and 6.1.1.4'

loop_
_geom_angle_atom_site_label_1
_geom_angle_atom_site_label_2
_geom_angle_atom_site_label_3
_geom_angle
_geom_angle_site_symmetry_1
_geom_angle_site_symmetry_3
_geom_angle_publ_flag
N9_1 Fe1 N8_1 91.41(8) 2_666 . ?
N9_1 Fe1 N1_1 167.50(9) 2_666 . ?
N8_1 Fe1 N1_1 76.09(8) . . ?
N9_1 Fe1 N1_2 94.83(9) 2_666 . ?
N8_1 Fe1 N1_2 87.53(9) . . ?
N1_1 Fe1 N1_2 84.44(8) . . ?
N9_1 Fe1 N1_3 92.62(8) 2_666 . ?
N8_1 Fe1 N1_3 91.63(9) . . ?
N1_1 Fe1 N1_3 88.14(8) . . ?
N1_2 Fe1 N1_3 172.52(9) . . ?
N9_1 Fe1 Br2 97.19(6) 2_666 . ?
N8_1 Fe1 Br2 171.17(6) . . ?
N1_1 Fe1 Br2 95.30(6) . . ?
N1_2 Fe1 Br2 89.72(6) . . ?
N1_3 Fe1 Br2 90.00(6) . . ?
C6_1 N1_1 C2_1 118.0(2) . . ?
C6_1 N1_1 Fe1 127.28(19) . . ?
C2_1 N1_1 Fe1 114.49(17) . . ?
N1_1 C2_1 C3_1 122.6(3) . . ?
N1_1 C2_1 C7_1 114.8(2) . . ?
C3_1 C2_1 C7_1 122.6(3) . . ?
C4_1 C3_1 C2_1 118.3(3) . . ?
C4_1 C3_1 H3_1 120.9 . . ?
C2_1 C3_1 H3_1 120.9 . . ?
C3_1 C4_1 C5_1 119.2(3) . . ?
C3_1 C4_1 H4_1 120.4 . . ?
C5_1 C4_1 H4_1 120.4 . . ?
C6_1 C5_1 C4_1 119.0(3) . . ?
C6_1 C5_1 H5_1 120.5 . . ?
C4_1 C5_1 H5_1 120.5 . . ?
N1_1 C6_1 C5_1 122.9(3) . . ?
N1_1 C6_1 H6_1 118.6 . . ?
C5_1 C6_1 H6_1 118.6 . . ?
N8_1 C7_1 N11_1 114.0(2) . . ?
N8_1 C7_1 C2_1 120.3(2) . . ?
N11_1 C7_1 C2_1 125.7(2) . . ?
C7_1 N8_1 N9_1 105.2(2) . . ?
C7_1 N8_1 Fe1 113.67(17) . . ?
N9_1 N8_1 Fe1 141.13(17) . . ?
C10_1 N9_1 N8_1 105.4(2) . . ?
C10_1 N9_1 Fe1 127.17(18) . 2_666 ?
N8_1 N9_1 Fe1 127.24(17) . 2_666 ?
N9_1 C10_1 N11_1 114.1(2) . . ?
N9_1 C10_1 H10_1 123.0 . . ?
N11_1 C10_1 H10_1 123.0 . . ?
C10_1 N11_1 C7_1 101.4(2) . . ?
C6_2 N1_2 C2_2 117.5(2) . . ?
C6_2 N1_2 Fe1 124.19(19) . . ?
C2_2 N1_2 Fe1 118.17(19) . . ?
N1_2 C2_2 C3_2 122.9(3) . . ?
N1_2 C2_2 H2_2 118.6 . . ?
C3_2 C2_2 H2_2 118.6 . . ?
C4_2 C3_2 C2_2 118.9(3) . . ?
C4_2 C3_2 H3_2 120.5 . . ?
C2_2 C3_2 H3_2 120.5 . . ?
C3_2 C4_2 C5_2 118.6(3) . . ?
C3_2 C4_2 H4_2 120.7 . . ?
C5_2 C4_2 H4_2 120.7 . . ?
C6_2 C5_2 C4_2 118.9(3) . . ?
C6_2 C5_2 H5_2 120.6 . . ?
C4_2 C5_2 H5_2 120.6 . . ?
N1_2 C6_2 C5_2 123.2(3) . . ?
N1_2 C6_2 H6_2 118.4 . . ?
C5_2 C6_2 H6_2 118.4 . . ?
C6_3 N1_3 C2_3 117.3(2) . . ?
C6_3 N1_3 Fe1 121.60(18) . . ?
C2_3 N1_3 Fe1 120.87(19) . . ?
N1_3 C2_3 C3_3 122.6(3) . . ?
N1_3 C2_3 H2_3 118.7 . . ?
C3_3 C2_3 H2_3 118.7 . . ?
C4_3 C3_3 C2_3 119.4(3) . . ?
C4_3 C3_3 H3_3 120.3 . . ?
C2_3 C3_3 H3_3 120.3 . . ?
C3_3 C4_3 C5_3 118.7(3) . . ?
C3_3 C4_3 H4_3 120.6 . . ?
C5_3 C4_3 H4_3 120.6 . . ?
C4_3 C5_3 C6_3 118.5(3) . . ?
C4_3 C5_3 H5_3 120.7 . . ?
C6_3 C5_3 H5_3 120.7 . . ?
N1_3 C6_3 C5_3 123.5(3) . . ?
N1_3 C6_3 H6_3 118.3 . . ?
C5_3 C6_3 H6_3 118.3 . . ?

loop_
_geom_bond_atom_site_label_1
_geom_bond_atom_site_label_2
_geom_bond_distance
_geom_bond_site_symmetry_2
_geom_bond_publ_flag
Fe1 N9_1 2.143(2) 2_666 ?
Fe1 N8_1 2.181(2) . ?
Fe1 N1_1 2.218(2) . ?
Fe1 N1_2 2.230(2) . ?
Fe1 N1_3 2.243(2) . ?
Fe1 Br2 2.5951(5) . ?
N1_1 C6_1 1.338(4) . ?
N1_1 C2_1 1.354(3) . ?
C2_1 C3_1 1.392(4) . ?
C2_1 C7_1 1.464(4) . ?
C3_1 C4_1 1.383(4) . ?
C3_1 H3_1 0.9500 . ?
C4_1 C5_1 1.388(4) . ?
C4_1 H4_1 0.9500 . ?
C5_1 C6_1 1.378(4) . ?
C5_1 H5_1 0.9500 . ?
C6_1 H6_1 0.9500 . ?
C7_1 N8_1 1.337(3) . ?
C7_1 N11_1 1.350(3) . ?
N8_1 N9_1 1.376(3) . ?
N9_1 C10_1 1.339(3) . ?
C10_1 N11_1 1.340(3) . ?
C10_1 H10_1 0.9500 . ?
N1_2 C6_2 1.340(4) . ?
N1_2 C2_2 1.343(4) . ?
C2_2 C3_2 1.389(4) . ?
C2_2 H2_2 0.9500 . ?
C3_2 C4_2 1.379(4) . ?
C3_2 H3_2 0.9500 . ?
C4_2 C5_2 1.388(4) . ?
C4_2 H4_2 0.9500 . ?
C5_2 C6_2 1.380(4) . ?
C5_2 H5_2 0.9500 . ?
C6_2 H6_2 0.9500 . ?
N1_3 C6_3 1.339(4) . ?
N1_3 C2_3 1.350(3) . ?
C2_3 C3_3 1.386(4) . ?
C2_3 H2_3 0.9500 . ?
C3_3 C4_3 1.380(4) . ?
C3_3 H3_3 0.9500 . ?
C4_3 C5_3 1.384(4) . ?
C4_3 H4_3 0.9500 . ?
C5_3 C6_3 1.389(4) . ?
C5_3 H5_3 0.9500 . ?
C6_3 H6_3 0.9500 . ?
